data_1572958
loop_
_publ_author_name
'Rado\'n, Mariusz'
'Drabik, Gabriela'
'Hodorowicz, Maciej'
'Szklarzewicz, Janusz'

_publ_section_title
;
 Performance of Quantum Chemistry Methods for Benchmark Set of Spin--State
 Energetics Derived from Experimental Data of 17 Transition Metal
 Complexes (SSE17)
;
_journal_name_full 'Chemical Science'
_journal_paper_doi 10.1039/D4SC05471G
_journal_year 2024
_chemical_formula_sum 'C6 H26 Cl2 Mn N6 O'
_chemical_formula_weight 324.17
_space_group_crystal_system orthorhombic
_space_group_IT_number 60
_space_group_name_Hall '-P 2n 2ab'
_space_group_name_H-M_alt 'P b c n'
_atom_sites_solution_hydrogens mixed
_audit_creation_method SHELXL-2018/3
_audit_update_record
;
2023-04-28 deposited with the CCDC.	2024-10-28 downloaded from the CCDC.
;
_cell_angle_alpha 90
_cell_angle_beta 90
_cell_angle_gamma 90
_cell_formula_units_Z 4
_cell_length_a 11.9372(2)
_cell_length_b 14.3092(2)
_cell_length_c 8.86370(10)
_cell_measurement_reflns_used 29388
_cell_measurement_temperature 250(2)
_cell_measurement_theta_max 30.4540
_cell_measurement_theta_min 2.2090
_cell_volume 1514.02(4)
_computing_cell_refinement 'CrysAlisPro 1.171.40.84a (Rigaku OD, 2020)'
_computing_data_collection 'CrysAlisPro 1.171.40.84a (Rigaku OD, 2020)'
_computing_data_reduction 'CrysAlisPro 1.171.40.84a (Rigaku OD, 2020)'
_computing_structure_refinement 'SHELXL-2018/3 (Sheldrick, 2018)'
_computing_structure_solution 'SHELXT 2014/4 (Sheldrick, 2014)'
_diffrn_ambient_environment N~2~
_diffrn_ambient_temperature 250.00(10)
_diffrn_detector 'Hybrid Pixel Array Detector'
_diffrn_detector_area_resol_mean 10.0000
_diffrn_detector_type HyPix
_diffrn_measured_fraction_theta_full 0.996
_diffrn_measured_fraction_theta_max 0.944
_diffrn_measurement_device 'four-circle diffractometer'
_diffrn_measurement_device_type 'XtaLAB Synergy, Dualflex, HyPix'
_diffrn_radiation_monochromator mirror
_diffrn_radiation_probe x-ray
_diffrn_radiation_type 'Mo K\a'
_diffrn_radiation_wavelength 0.71073
_diffrn_reflns_av_R_equivalents 0.0371
_diffrn_reflns_av_unetI/netI 0.0114
_diffrn_reflns_Laue_measured_fraction_full 0.996
_diffrn_reflns_Laue_measured_fraction_max 0.944
_diffrn_reflns_limit_h_max 17
_diffrn_reflns_limit_h_min -15
_diffrn_reflns_limit_k_max 20
_diffrn_reflns_limit_k_min -20
_diffrn_reflns_limit_l_max 12
_diffrn_reflns_limit_l_min -12
_diffrn_reflns_number 62494
_diffrn_reflns_point_group_measured_fraction_full 0.996
_diffrn_reflns_point_group_measured_fraction_max 0.944
_diffrn_reflns_theta_full 25.242
_diffrn_reflns_theta_max 30.729
_diffrn_reflns_theta_min 2.222
_diffrn_source 'micro-focus sealed X-ray tube'
_diffrn_source_type 'PhotonJet (Mo) X-ray Source'
_exptl_absorpt_coefficient_mu 1.218
_exptl_absorpt_correction_T_max 1.00000
_exptl_absorpt_correction_T_min 0.71535
_exptl_absorpt_correction_type multi-scan
_exptl_absorpt_process_details
;
CrysAlisPro 1.171.40.84a (Rigaku Oxford Diffraction, 2020)
Empirical absorption correction using spherical harmonics,
implemented in SCALE3 ABSPACK scaling algorithm.
;
_exptl_crystal_colour colourless
_exptl_crystal_density_diffrn 1.422
_exptl_crystal_description prism
_exptl_crystal_F_000 684
_exptl_crystal_size_max 0.150
_exptl_crystal_size_mid 0.100
_exptl_crystal_size_min 0.100
_refine_diff_density_max 0.256
_refine_diff_density_min -0.343
_refine_diff_density_rms 0.047
_refine_ls_extinction_method none
_refine_ls_goodness_of_fit_ref 1.054
_refine_ls_hydrogen_treatment mixed
_refine_ls_matrix_type full
_refine_ls_number_parameters 78
_refine_ls_number_reflns 2233
_refine_ls_number_restraints 0
_refine_ls_restrained_S_all 1.054
_refine_ls_R_factor_all 0.0303
_refine_ls_R_factor_gt 0.0238
_refine_ls_shift/su_max 0.002
_refine_ls_shift/su_mean 0.000
_refine_ls_structure_factor_coef Fsqd
_refine_ls_weighting_details 'w=1/[\s^2^(Fo^2^)+(0.0344P)^2^+0.2180P] where P=(Fo^2^+2Fc^2^)/3'
_refine_ls_weighting_scheme calc
_refine_ls_wR_factor_gt 0.0632
_refine_ls_wR_factor_ref 0.0658
_reflns_Friedel_coverage 0.000
_reflns_number_gt 1895
_reflns_number_total 2233
_reflns_threshold_expression 'I > 2\s(I)'
_cod_data_source_file d4sc05471g4.cif
_cod_data_source_block shelx
_cod_database_code 1572958
_shelx_shelxl_version_number 2018/3
_shelx_space_group_comment
;
The symmetry employed for this shelxl refinement is uniquely defined
by the following loop, which should always be used as a source of
symmetry information in preference to the above space-group names.
They are only intended as comments.
;
_shelx_estimated_absorpt_t_min 0.838
_shelx_estimated_absorpt_t_max 0.888

loop_
_space_group_symop_operation_xyz
'x, y, z'
'-x+1/2, -y+1/2, z+1/2'
'-x, y, -z+1/2'
'x+1/2, -y+1/2, -z'
'-x, -y, -z'
'x-1/2, y-1/2, -z-1/2'
'x, -y, z-1/2'
'-x-1/2, y-1/2, z'

loop_
_atom_site_label
_atom_site_type_symbol
_atom_site_fract_x
_atom_site_fract_y
_atom_site_fract_z
_atom_site_U_iso_or_equiv
_atom_site_adp_type
_atom_site_occupancy
_atom_site_site_symmetry_order
_atom_site_calc_flag
_atom_site_refinement_flags_posn
_atom_site_refinement_flags_adp
_atom_site_refinement_flags_occupancy
_atom_site_disorder_assembly
_atom_site_disorder_group
Mn1 Mn 0.500000 0.69602(2) 0.250000 0.03131(8) Uani 1 2 d S T P . .
Cl1 Cl 0.32319(2) 0.63664(2) 0.76367(3) 0.04123(9) Uani 1 1 d . . . . .
O1 O 0.500000 0.79845(10) 0.750000 0.0548(4) Uani 1 2 d S T P . .
N7 N 0.33360(7) 0.68520(6) 0.12960(9) 0.03567(19) Uani 1 1 d . . . . .
H7A H 0.294251 0.738181 0.143265 0.043 Uiso 1 1 calc R U . . .
H7B H 0.345090 0.677673 0.029989 0.043 Uiso 1 1 calc R U . . .
N4 N 0.40317(7) 0.59012(6) 0.39644(9) 0.03825(19) Uani 1 1 d . . . . .
H4A H 0.426400 0.531571 0.376534 0.046 Uiso 1 1 calc R U . . .
H4B H 0.414616 0.601921 0.494980 0.046 Uiso 1 1 calc R U . . .
N8 N 0.44607(8) 0.82244(6) 0.39345(10) 0.0406(2) Uani 1 1 d . . . . .
H8A H 0.371218 0.829451 0.388871 0.049 Uiso 1 1 calc R U . . .
H8B H 0.465399 0.813190 0.490447 0.049 Uiso 1 1 calc R U . . .
C5 C 0.28339(9) 0.60036(8) 0.35899(12) 0.0393(2) Uani 1 1 d . . . . .
H5A H 0.253777 0.657502 0.405066 0.047 Uiso 1 1 calc R U . . .
H5B H 0.241258 0.547069 0.399021 0.047 Uiso 1 1 calc R U . . .
C6 C 0.26979(9) 0.60500(7) 0.18932(12) 0.0391(2) Uani 1 1 d . . . . .
H6A H 0.297202 0.546988 0.143576 0.047 Uiso 1 1 calc R U . . .
H6B H 0.190356 0.611901 0.163734 0.047 Uiso 1 1 calc R U . . .
C9 C 0.50164(9) 0.90686(8) 0.33521(16) 0.0470(3) Uani 1 1 d . . . . .
H9A H 0.579594 0.908424 0.369783 0.056 Uiso 1 1 calc R U . . .
H9B H 0.463597 0.962637 0.373831 0.056 Uiso 1 1 calc R U . . .
H1O H 0.4475(16) 0.7602(13) 0.7569(18) 0.074(6) Uiso 1 1 d . . . . .

loop_
_atom_site_aniso_label
_atom_site_aniso_U_11
_atom_site_aniso_U_22
_atom_site_aniso_U_33
_atom_site_aniso_U_23
_atom_site_aniso_U_13
_atom_site_aniso_U_12
Mn1 0.03655(13) 0.03574(13) 0.02164(12) 0.000 -0.00028(7) 0.000
Cl1 0.05040(17) 0.04057(15) 0.03274(14) -0.00380(9) 0.00200(9) -0.00064(11)
O1 0.0501(8) 0.0486(8) 0.0658(10) 0.000 -0.0033(6) 0.000
N7 0.0457(5) 0.0372(4) 0.0240(4) 0.0008(3) -0.0046(3) 0.0021(3)
N4 0.0477(5) 0.0423(4) 0.0248(4) 0.0045(3) -0.0006(3) -0.0001(4)
N8 0.0426(5) 0.0504(5) 0.0287(4) -0.0061(4) -0.0004(4) 0.0049(4)
C5 0.0429(5) 0.0410(5) 0.0341(5) 0.0019(4) 0.0056(4) -0.0014(4)
C6 0.0432(5) 0.0378(5) 0.0361(5) -0.0021(4) -0.0058(4) -0.0020(4)
C9 0.0508(7) 0.0406(6) 0.0497(7) -0.0105(5) -0.0060(5) 0.0013(5)

loop_
_atom_type_symbol
_atom_type_description
_atom_type_scat_dispersion_real
_atom_type_scat_dispersion_imag
_atom_type_scat_source
C C 0.0033 0.0016 'International Tables Vol C Tables 4.2.6.8 and 6.1.1.4'
H H 0.0000 0.0000 'International Tables Vol C Tables 4.2.6.8 and 6.1.1.4'
Cl Cl 0.1484 0.1585 'International Tables Vol C Tables 4.2.6.8 and 6.1.1.4'
Mn Mn 0.3368 0.7283 'International Tables Vol C Tables 4.2.6.8 and 6.1.1.4'
N N 0.0061 0.0033 'International Tables Vol C Tables 4.2.6.8 and 6.1.1.4'
O O 0.0106 0.0060 'International Tables Vol C Tables 4.2.6.8 and 6.1.1.4'

loop_
_geom_angle_atom_site_label_1
_geom_angle_atom_site_label_2
_geom_angle_atom_site_label_3
_geom_angle
_geom_angle_site_symmetry_1
_geom_angle_site_symmetry_3
_geom_angle_publ_flag
N7 Mn1 N7 172.15(4) 3_655 . ?
N7 Mn1 N8 92.22(3) 3_655 . ?
N7 Mn1 N8 93.94(3) . . ?
N7 Mn1 N8 93.94(3) 3_655 3_655 ?
N7 Mn1 N8 92.22(3) . 3_655 ?
N8 Mn1 N8 76.46(5) . 3_655 ?
N7 Mn1 N4 97.46(3) 3_655 . ?
N7 Mn1 N4 77.31(3) . . ?
N8 Mn1 N4 93.74(3) . . ?
N8 Mn1 N4 165.27(3) 3_655 . ?
N7 Mn1 N4 77.31(3) 3_655 3_655 ?
N7 Mn1 N4 97.46(3) . 3_655 ?
N8 Mn1 N4 165.27(3) . 3_655 ?
N8 Mn1 N4 93.74(3) 3_655 3_655 ?
N4 Mn1 N4 97.84(5) . 3_655 ?
H1O O1 H1O 98(3) . 3_656 ?
C6 N7 Mn1 109.73(6) . . ?
C6 N7 H7A 109.7 . . ?
Mn1 N7 H7A 109.7 . . ?
C6 N7 H7B 109.7 . . ?
Mn1 N7 H7B 109.7 . . ?
H7A N7 H7B 108.2 . . ?
C5 N4 Mn1 107.09(6) . . ?
C5 N4 H4A 110.3 . . ?
Mn1 N4 H4A 110.3 . . ?
C5 N4 H4B 110.3 . . ?
Mn1 N4 H4B 110.3 . . ?
H4A N4 H4B 108.6 . . ?
C9 N8 Mn1 108.97(7) . . ?
C9 N8 H8A 109.9 . . ?
Mn1 N8 H8A 109.9 . . ?
C9 N8 H8B 109.9 . . ?
Mn1 N8 H8B 109.9 . . ?
H8A N8 H8B 108.3 . . ?
N4 C5 C6 109.38(8) . . ?
N4 C5 H5A 109.8 . . ?
C6 C5 H5A 109.8 . . ?
N4 C5 H5B 109.8 . . ?
C6 C5 H5B 109.8 . . ?
H5A C5 H5B 108.2 . . ?
N7 C6 C5 109.57(8) . . ?
N7 C6 H6A 109.8 . . ?
C5 C6 H6A 109.8 . . ?
N7 C6 H6B 109.8 . . ?
C5 C6 H6B 109.8 . . ?
H6A C6 H6B 108.2 . . ?
N8 C9 C9 109.81(8) . 3_655 ?
N8 C9 H9A 109.7 . . ?
C9 C9 H9A 109.7 3_655 . ?
N8 C9 H9B 109.7 . . ?
C9 C9 H9B 109.7 3_655 . ?
H9A C9 H9B 108.2 . . ?

loop_
_geom_bond_atom_site_label_1
_geom_bond_atom_site_label_2
_geom_bond_distance
_geom_bond_site_symmetry_2
_geom_bond_publ_flag
Mn1 N7 2.2602(8) 3_655 ?
Mn1 N7 2.2602(8) . ?
Mn1 N8 2.3030(9) . ?
Mn1 N8 2.3030(9) 3_655 ?
Mn1 N4 2.3058(8) . ?
Mn1 N4 2.3059(8) 3_655 ?
O1 H1O 0.834(19) . ?
O1 H1O 0.834(19) 3_656 ?
N7 C6 1.4756(14) . ?
N7 H7A 0.9000 . ?
N7 H7B 0.9000 . ?
N4 C5 1.4751(14) . ?
N4 H4A 0.9000 . ?
N4 H4B 0.9000 . ?
N8 C9 1.4716(16) . ?
N8 H8A 0.9000 . ?
N8 H8B 0.9000 . ?
C5 C6 1.5141(15) . ?
C5 H5A 0.9800 . ?
C5 H5B 0.9800 . ?
C6 H6A 0.9800 . ?
C6 H6B 0.9800 . ?
C9 C9 1.511(3) 3_655 ?
C9 H9A 0.9800 . ?
C9 H9B 0.9800 . ?

loop_
_geom_hbond_atom_site_label_D
_geom_hbond_atom_site_label_H
_geom_hbond_atom_site_label_A
_geom_hbond_distance_DH
_geom_hbond_distance_HA
_geom_hbond_distance_DA
_geom_hbond_angle_DHA
_geom_hbond_site_symmetry_A
_geom_hbond_publ_flag
N7 H7A Cl1 0.90 2.51 3.3785(9) 161.6 2_564 yes
N7 H7B Cl1 0.90 2.45 3.3194(9) 163.5 1_554 yes
N4 H4A Cl1 0.90 2.88 3.5812(9) 135.5 7_565 yes
N4 H4B Cl1 0.90 2.67 3.4568(9) 147.1 . yes
N8 H8A Cl1 0.90 2.62 3.4636(10) 156.9 2_564 yes
N8 H8B O1 0.90 2.35 3.2435(9) 174.2 . yes
C6 H6A Cl1 0.98 2.85 3.5771(11) 131.5 7_565 yes
O1 H1O Cl1 0.834(19) 2.310(19) 3.1354(11) 170.7(17) . yes

loop_
_geom_torsion_atom_site_label_1
_geom_torsion_atom_site_label_2
_geom_torsion_atom_site_label_3
_geom_torsion_atom_site_label_4
_geom_torsion
_geom_torsion_site_symmetry_1
_geom_torsion_site_symmetry_2
_geom_torsion_site_symmetry_3
_geom_torsion_site_symmetry_4
_geom_torsion_publ_flag
Mn1 N4 C5 C6 45.52(9) . . . . ?
Mn1 N7 C6 C5 40.61(9) . . . . ?
N4 C5 C6 N7 -59.32(11) . . . . ?
Mn1 N8 C9 C9 42.60(12) . . . 3_655 ?
